data_9001342
loop_
_publ_author_name
'Hughes J M'
'Cameron M'
'Mariano A N'

_publ_section_title
;
 Rare-earth-element ordering and structural variations in natural
 rare-earth-bearing apatites
 sample from Pajarito, New Mexico
;
_journal_name_full 'American Mineralogist'
_journal_page_first 1165
_journal_page_last 1173
_journal_volume 76
_journal_year 1991
_chemical_formula_sum 'Ca3.895 Ce0.631 F Na0.474 O12 P2.841 Si0.159'
_chemical_name_mineral Fluorapatite
_space_group_IT_number 176
_symmetry_space_group_name_Hall '-P 6c'
_symmetry_space_group_name_H-M 'P 63/m'
_cell_angle_alpha 90
_cell_angle_beta 90
_cell_angle_gamma 120
_cell_length_a 9.4052
_cell_length_b 9.4052
_cell_length_c 6.9125
_cell_formula_units_Z 2
_cell_volume 529.544
_cod_original_formula_sum 'Ca3.895 Na.474 Ce.631 (P2.841 Si.159) O12 F'
_cod_database_code 9001342

loop_
_symmetry_equiv_pos_as_xyz
x,y,z
-x+y,-x,1/2-z
x-y,x,1/2+z
y,-x+y,-z
-y,x-y,z
x,y,1/2-z
-x,-y,1/2+z
x-y,x,-z
-x+y,-x,z
-y,x-y,1/2-z
y,-x+y,1/2+z
-x,-y,-z

loop_
_atom_site_label
_atom_site_fract_x
_atom_site_fract_y
_atom_site_fract_z
_atom_site_occupancy
_atom_site_U_iso_or_equiv
Ca1 0.66667 0.33333 -0.00120 0.67700 0.01249
Na1 0.66667 0.33333 -0.00120 0.23700 0.01249
Ce1 0.66667 0.33333 -0.00120 0.08600 0.01249
Ca2 0.98860 0.23885 0.25000 0.84700 0.01121
Ce2 0.98860 0.23885 0.25000 0.15300 0.01121
P 0.36881 0.39692 0.25000 0.94700 0.00798
Si 0.36881 0.39692 0.25000 0.05300 0.00798
O1 0.48210 0.32330 0.25000 1.00000 0.01444
O2 0.46710 0.58530 0.25000 1.00000 0.01710
O3 0.25570 0.33960 0.07210 1.00000 0.02090
F 0.00000 0.00000 0.25000 1.00000 0.03166

loop_
_cod_related_entry_id
_cod_related_entry_database
_cod_related_entry_code
1 AMCSD 0001372
2 AMCSD 0001377

loop_
_[local]_alternative_name_id
_[local]_alternative_name_type
_[local]_alternative_name_source
_[local]_alternative_name_source_id
_[local]_alternative_name_value
1 mineral AMCSD 0001372 "Fluorapatite"
2 mineral AMCSD 0001377 "Apatite-(CaF)"

_database_code_amcsd 0001372
